data_1576188
loop_
_publ_author_name
'Lan, Biliu'
'Li, Ziling'
'Feng, Yanfang'
'Deng, Tao'
'Pan, Min'
'Zhang, Zhong'

_publ_section_title
;
 Light-induced access to a fluorescent Cd7Ag21 nanocluster from a
 halide-supported Cd8X nanocluster directed by a face-capping macrocyclic
 metalloligand
;
_journal_name_full 'Chemical Science'
_journal_paper_doi 10.1039/D5SC04963F
_journal_year 2025
_chemical_formula_moiety '2(C60 H96 Cd8 Cl N12 O24), 31(H2 O), 6(H O)'
_chemical_formula_sum 'C120 H260 Cd16 Cl2 N24 O85'
_chemical_formula_weight 5268.82
_space_group_IT_number 88
_space_group_name_Hall '-I 4ad'
_space_group_name_H-M_alt 'I 41/a :2'
_symmetry_cell_setting tetragonal
_symmetry_space_group_name_Hall '-I 4ad'
_symmetry_space_group_name_H-M 'I 41/a :2'
_atom_sites_solution_hydrogens geom
_atom_sites_solution_primary direct
_atom_sites_solution_secondary difmap
_audit_creation_method SHELXL-97
_audit_update_record
;
2025-06-14 deposited with the CCDC.	2025-10-20 downloaded from the CCDC.
;
_cell_angle_alpha 90.00
_cell_angle_beta 90.00
_cell_angle_gamma 90.00
_cell_formula_units_Z 4
_cell_length_a 17.4005(2)
_cell_length_b 17.4005(2)
_cell_length_c 63.4064(13)
_cell_measurement_reflns_used 17435
_cell_measurement_temperature 296(2)
_cell_measurement_theta_max 74.14
_cell_measurement_theta_min 2.63
_cell_volume 19198.0(5)
_computing_cell_refinement SMART
_computing_data_collection 'SMART (Bruker, 2000)'
_computing_data_reduction 'SAINT (Bruker, 2000)'
_computing_structure_refinement 'SHELXTL (Bruker, 2000)'
_computing_structure_solution 'SHELXTL (Bruker, 2000)'
_diffrn_ambient_temperature 296(2)
_diffrn_measured_fraction_theta_full 0.947
_diffrn_measured_fraction_theta_max 0.947
_diffrn_measurement_device_type 'XtaLAB Synergy, Dualflex, HyPix'
_diffrn_radiation_monochromator mirror
_diffrn_radiation_source 'micro-focus sealed X-ray tube'
_diffrn_radiation_type CuK\a
_diffrn_radiation_wavelength 1.54184
_diffrn_reflns_av_R_equivalents 0.0775
_diffrn_reflns_av_sigmaI/netI 0.0538
_diffrn_reflns_limit_h_max 20
_diffrn_reflns_limit_h_min -16
_diffrn_reflns_limit_k_max 19
_diffrn_reflns_limit_k_min -14
_diffrn_reflns_limit_l_max 74
_diffrn_reflns_limit_l_min -30
_diffrn_reflns_number 28896
_diffrn_reflns_theta_full 64.99
_diffrn_reflns_theta_max 64.99
_diffrn_reflns_theta_min 2.63
_exptl_absorpt_coefficient_mu 14.948
_exptl_absorpt_correction_T_max 1.0000
_exptl_absorpt_correction_T_min 0.6415
_exptl_absorpt_correction_type multi-scan
_exptl_absorpt_process_details 'SADABS(Sheldrick, 1996)'
_exptl_crystal_colour colorless
_exptl_crystal_density_diffrn 1.823
_exptl_crystal_density_method 'not measured'
_exptl_crystal_description block
_exptl_crystal_F_000 10520
_exptl_crystal_size_max 0.29
_exptl_crystal_size_mid 0.26
_exptl_crystal_size_min 0.25
_refine_diff_density_max 1.485
_refine_diff_density_min -1.285
_refine_diff_density_rms 0.196
_refine_ls_extinction_method none
_refine_ls_goodness_of_fit_ref 1.085
_refine_ls_hydrogen_treatment constr
_refine_ls_matrix_type full
_refine_ls_number_parameters 558
_refine_ls_number_reflns 7744
_refine_ls_number_restraints 66
_refine_ls_restrained_S_all 1.084
_refine_ls_R_factor_all 0.0627
_refine_ls_R_factor_gt 0.0590
_refine_ls_shift/su_max 0.002
_refine_ls_shift/su_mean 0.000
_refine_ls_structure_factor_coef Fsqd
_refine_ls_weighting_details 'calc w=1/[\s^2^(Fo^2^)+(0.1100P)^2^+84.0000P] where P=(Fo^2^+2Fc^2^)/3'
_refine_ls_weighting_scheme calc
_refine_ls_wR_factor_gt 0.1648
_refine_ls_wR_factor_ref 0.1690
_reflns_number_gt 7082
_reflns_number_total 7744
_reflns_threshold_expression >2sigma(I)
_cod_data_source_file d5sc04963f3.cif
_cod_data_source_block 20220323-zz-xqy-0318-cd-h
_cod_depositor_comments
;
The following automatic conversions were performed:

data item '_symmetry_cell_setting' value 'Tetragonal' was changed to
'tetragonal' in accordance with the
/home/data/users/saulius/crontab/automatic-downloads/rss-feeds/RSC/lib/dictionaries/cif_core.dic
dictionary named 'cif_core.dic' version 2.4.2 last updated on
2011-04-26.

Automatic conversion script
Id: cif_fix_values 8170 2020-07-09 18:12:32Z antanas 
;
_cod_original_sg_symbol_H-M 'I 41/a'
_cod_database_code 1576188

loop_
_symmetry_equiv_pos_as_xyz
'x, y, z'
'-x+1/2, -y, z+1/2'
'-y+3/4, x+1/4, z+1/4'
'y+3/4, -x+3/4, z+3/4'
'x+1/2, y+1/2, z+1/2'
'-x+1, -y+1/2, z+1'
'-y+5/4, x+3/4, z+3/4'
'y+5/4, -x+5/4, z+5/4'
'-x, -y, -z'
'x-1/2, y, -z-1/2'
'y-3/4, -x-1/4, -z-1/4'
'-y-3/4, x-3/4, -z-3/4'
'-x+1/2, -y+1/2, -z+1/2'
'x, y+1/2, -z'
'y-1/4, -x+1/4, -z+1/4'
'-y-1/4, x-1/4, -z-1/4'

loop_
_atom_site_label
_atom_site_type_symbol
_atom_site_fract_x
_atom_site_fract_y
_atom_site_fract_z
_atom_site_U_iso_or_equiv
_atom_site_adp_type
_atom_site_occupancy
_atom_site_symmetry_multiplicity
_atom_site_calc_flag
_atom_site_refinement_flags
_atom_site_disorder_assembly
_atom_site_disorder_group
C1 C 0.7515(5) 0.3714(5) 0.49095(11) 0.0526(19) Uani 1 1 d . . .
H1A H 0.7778 0.4197 0.4886 0.063 Uiso 1 1 calc R . .
H1B H 0.7507 0.3435 0.4777 0.063 Uiso 1 1 calc R . .
C2 C 0.7960(5) 0.3251(5) 0.50700(12) 0.0551(19) Uani 1 1 d . . .
H2A H 0.7760 0.2730 0.5071 0.066 Uiso 1 1 calc R . .
H2B H 0.8493 0.3225 0.5026 0.066 Uiso 1 1 calc R . .
C3 C 0.8291(5) 0.4340(5) 0.53050(14) 0.0552(19) Uani 1 1 d . . .
H3A H 0.8411 0.4523 0.5164 0.066 Uiso 1 1 calc R . .
H3B H 0.8771 0.4294 0.5382 0.066 Uiso 1 1 calc R . .
C4 C 0.7778(5) 0.4927(4) 0.54155(14) 0.0507(18) Uani 1 1 d . . .
H4A H 0.7744 0.4796 0.5564 0.061 Uiso 1 1 calc R . .
H4B H 0.8015 0.5430 0.5405 0.061 Uiso 1 1 calc R . .
C5 C 0.6996(5) 0.5221(4) 0.51036(13) 0.0542(19) Uani 1 1 d . . .
H5A H 0.7522 0.5232 0.5053 0.065 Uiso 1 1 calc R . .
H5B H 0.6798 0.5742 0.5097 0.065 Uiso 1 1 calc R . .
C6 C 0.6526(5) 0.4720(4) 0.49585(12) 0.0493(18) Uani 1 1 d . . .
H6A H 0.5986 0.4795 0.4990 0.059 Uiso 1 1 calc R . .
H6B H 0.6612 0.4884 0.4814 0.059 Uiso 1 1 calc R . .
C7 C 0.6122(5) 0.3428(4) 0.48583(11) 0.0444(16) Uani 1 1 d . . .
H7A H 0.6156 0.3566 0.4710 0.053 Uiso 1 1 calc R . .
H7B H 0.5618 0.3583 0.4908 0.053 Uiso 1 1 calc R . .
C8 C 0.6183(5) 0.2557(4) 0.48764(10) 0.0456(16) Uani 1 1 d . . .
H8A H 0.5861 0.2333 0.4768 0.055 Uiso 1 1 calc R . .
H8B H 0.6709 0.2413 0.4845 0.055 Uiso 1 1 calc R . .
C9 C 0.5966(4) 0.2192(4) 0.50832(10) 0.0341(13) Uani 1 1 d . . .
C10 C 0.8270(4) 0.3002(5) 0.54367(12) 0.0455(16) Uani 1 1 d . . .
H10A H 0.8806 0.2930 0.5399 0.055 Uiso 1 1 calc R . .
H10B H 0.8013 0.2512 0.5417 0.055 Uiso 1 1 calc R . .
C11 C 0.8225(4) 0.3221(5) 0.56707(12) 0.0453(16) Uani 1 1 d . . .
H11A H 0.8533 0.2855 0.5749 0.054 Uiso 1 1 calc R . .
H11B H 0.8465 0.3721 0.5687 0.054 Uiso 1 1 calc R . .
C12 C 0.7438(4) 0.3257(4) 0.57732(10) 0.0359(13) Uani 1 1 d . . .
C13 C 0.6518(5) 0.5459(4) 0.54655(13) 0.0478(18) Uani 1 1 d . . .
H13A H 0.6732 0.5974 0.5464 0.057 Uiso 1 1 calc R . .
H13B H 0.6559 0.5266 0.5609 0.057 Uiso 1 1 calc R . .
C14 C 0.5680(4) 0.5511(4) 0.54086(13) 0.0465(16) Uani 1 1 d . . .
H14A H 0.5647 0.5645 0.5260 0.056 Uiso 1 1 calc R . .
H14B H 0.5460 0.5934 0.5488 0.056 Uiso 1 1 calc R . .
C15 C 0.5176(4) 0.4803(4) 0.54451(10) 0.0375(14) Uani 1 1 d . . .
C16 C 0.7773(5) -0.0028(6) 0.61190(17) 0.071(3) Uani 1 1 d . . .
H16A H 0.7849 -0.0212 0.6262 0.086 Uiso 1 1 calc R . .
H16B H 0.8247 -0.0110 0.6042 0.086 Uiso 1 1 calc R . .
C17 C 0.7128(5) -0.0496(5) 0.60148(19) 0.068(3) Uani 1 1 d . . .
H17A H 0.7133 -0.0396 0.5864 0.082 Uiso 1 1 calc R . .
H17B H 0.7232 -0.1038 0.6035 0.082 Uiso 1 1 calc R . .
C18 C 0.6276(6) -0.0555(7) 0.6328(2) 0.087(4) Uani 1 1 d . . .
H18A H 0.5946 -0.1003 0.6337 0.104 Uiso 1 1 calc R . .
H18B H 0.6780 -0.0700 0.6380 0.104 Uiso 1 1 calc R . .
C19 C 0.5959(7) 0.0061(8) 0.6466(2) 0.093(4) Uani 1 1 d . . .
H19A H 0.5998 -0.0106 0.6611 0.112 Uiso 1 1 calc R . .
H19B H 0.5417 0.0123 0.6434 0.112 Uiso 1 1 calc R . .
C20 C 0.7176(7) 0.0812(8) 0.65058(17) 0.088(4) Uani 1 1 d . . .
H20A H 0.7318 0.0282 0.6533 0.105 Uiso 1 1 calc R . .
H20B H 0.7242 0.1095 0.6636 0.105 Uiso 1 1 calc R . .
C21 C 0.7718(6) 0.1143(7) 0.63399(15) 0.076(3) Uani 1 1 d . . .
H21A H 0.7649 0.1695 0.6335 0.092 Uiso 1 1 calc R . .
H21B H 0.8244 0.1043 0.6383 0.092 Uiso 1 1 calc R . .
C22 C 0.8040(5) 0.1270(6) 0.59733(15) 0.064(2) Uani 1 1 d . . .
H22A H 0.8580 0.1232 0.6010 0.076 Uiso 1 1 calc R . .
H22B H 0.7893 0.1805 0.5987 0.076 Uiso 1 1 calc R . .
C23 C 0.7946(4) 0.1034(5) 0.57435(14) 0.0537(19) Uani 1 1 d . . .
H23A H 0.8046 0.0486 0.5734 0.064 Uiso 1 1 calc R . .
H23B H 0.8342 0.1292 0.5662 0.064 Uiso 1 1 calc R . .
C24 C 0.7170(4) 0.1192(4) 0.56364(12) 0.0438(16) Uani 1 1 d . . .
C25 C 0.5781(5) -0.0704(5) 0.59619(18) 0.066(3) Uani 1 1 d . . .
H25A H 0.5873 -0.1253 0.5967 0.079 Uiso 1 1 calc R . .
H25B H 0.5866 -0.0538 0.5818 0.079 Uiso 1 1 calc R . .
C26 C 0.4948(5) -0.0553(5) 0.60187(18) 0.066(3) Uani 1 1 d . . .
H26A H 0.4884 -0.0667 0.6167 0.079 Uiso 1 1 calc R . .
H26B H 0.4634 -0.0917 0.5941 0.079 Uiso 1 1 calc R . .
C27 C 0.4626(4) 0.0249(4) 0.59790(12) 0.0444(16) Uani 1 1 d . . .
C28 C 0.5885(8) 0.1392(8) 0.65627(16) 0.091(4) Uani 1 1 d . . .
H28A H 0.5878 0.1243 0.6710 0.110 Uiso 1 1 calc R . .
H28B H 0.5360 0.1371 0.6511 0.110 Uiso 1 1 calc R . .
C29 C 0.6178(8) 0.2227(8) 0.65456(14) 0.085(4) Uani 1 1 d . . .
H29A H 0.5924 0.2530 0.6654 0.102 Uiso 1 1 calc R . .
H29B H 0.6723 0.2228 0.6578 0.102 Uiso 1 1 calc R . .
C30 C 0.6065(5) 0.2628(6) 0.63362(12) 0.057(2) Uani 1 1 d . . .
Cd1 Cd 0.65998(2) 0.36725(2) 0.533754(6) 0.03059(16) Uani 1 1 d . . .
Cd2 Cd 0.62742(3) 0.10229(3) 0.607833(8) 0.04136(17) Uani 1 1 d . . .
Cd3 Cd 0.57505(2) 0.14595(2) 0.546080(7) 0.03317(16) Uani 1 1 d . . .
Cd4 Cd 0.60100(3) 0.33282(3) 0.595152(7) 0.03561(16) Uani 1 1 d . . .
Cl1 Cl 0.5000 0.2500 0.57096(3) 0.0271(4) Uani 1 2 d S . .
N1 N 0.6710(4) 0.3875(3) 0.49756(9) 0.0421(13) Uani 1 1 d . . .
N2 N 0.7928(3) 0.3566(3) 0.52890(10) 0.0409(13) Uani 1 1 d . . .
N3 N 0.6995(4) 0.4966(3) 0.53265(10) 0.0444(14) Uani 1 1 d . . .
N4 N 0.7600(4) 0.0823(4) 0.61254(12) 0.0591(18) Uani 1 1 d . . .
N5 N 0.6348(4) -0.0318(4) 0.60990(13) 0.0585(19) Uani 1 1 d . . .
N6 N 0.6351(5) 0.0838(6) 0.64445(13) 0.071(2) Uani 1 1 d . . .
O1 O 0.6035(3) 0.2549(3) 0.52573(7) 0.0408(11) Uani 1 1 d . . .
O2 O 0.5729(3) 0.1515(3) 0.50860(8) 0.0459(12) Uani 1 1 d . . .
O3 O 0.6832(3) 0.3228(3) 0.56663(7) 0.0398(10) Uani 1 1 d . . .
O4 O 0.7405(3) 0.3289(4) 0.59685(8) 0.0552(14) Uani 1 1 d . . .
O5 O 0.5465(3) 0.4129(3) 0.54464(8) 0.0431(11) Uani 1 1 d . . .
O6 O 0.4471(3) 0.4889(3) 0.54695(9) 0.0509(13) Uani 1 1 d . . .
O7 O 0.6580(2) 0.1359(3) 0.57466(7) 0.0421(11) Uani 1 1 d . . .
O8 O 0.7130(3) 0.1177(4) 0.54425(9) 0.0583(15) Uani 1 1 d . . .
O9 O 0.5051(3) 0.0837(3) 0.59777(9) 0.0488(13) Uani 1 1 d . . .
O10 O 0.3920(3) 0.0323(3) 0.59539(10) 0.0514(13) Uani 1 1 d . . .
O11 O 0.6020(3) 0.2249(3) 0.61641(7) 0.0505(12) Uani 1 1 d . . .
O12 O 0.6023(4) 0.3340(4) 0.63330(10) 0.0697(18) Uani 1 1 d . . .
O13 O 0.8501(12) 0.5686(13) 0.4788(4) 0.232(9) Uani 1 1 d U . .
H13C H 0.8332 0.5900 0.4899 0.348 Uiso 1 1 d R . .
H13D H 0.8154 0.5686 0.4694 0.348 Uiso 1 1 d R . .
O14 O 0.8058(11) 0.2429(11) 0.6763(3) 0.196(7) Uani 1 1 d U . .
H14C H 0.7774 0.2365 0.6870 0.295 Uiso 1 1 d R . .
H14D H 0.7827 0.2264 0.6654 0.295 Uiso 1 1 d R . .
O15 O 1.0000 0.2500 0.5151(11) 0.51(4) Uani 1 2 d SU . .
H15C H 0.9898 0.2023 0.5157 0.760 Uiso 0.50 1 d PR . .
O16 O 0.715(2) 0.2731(19) 0.4383(5) 0.344(17) Uani 1 1 d U . .
H16C H 0.6761 0.2685 0.4464 0.516 Uiso 1 1 d R . .
H16D H 0.7463 0.2367 0.4406 0.516 Uiso 1 1 d R . .
O17 O 0.5000 0.7500 0.6250 0.350(16) Uani 1 4 d SU . .
H17C H 0.5360 0.7472 0.6160 0.525 Uiso 0.50 1 d PR . .
O18 O 0.848(2) 0.677(2) 0.5314(6) 0.365(19) Uani 1 1 d U . .
H18C H 0.8907 0.6930 0.5265 0.548 Uiso 1 1 d R . .
H18D H 0.8564 0.6705 0.5445 0.548 Uiso 1 1 d R . .
O19 O 0.8444(17) 0.8750(17) 0.5712(5) 0.308(15) Uani 1 1 d U . .
H19C H 0.8180 0.8410 0.5649 0.462 Uiso 1 1 d R . .
H19D H 0.8313 0.8767 0.5841 0.462 Uiso 1 1 d R . .
O20 O 0.937(3) 0.940(3) 0.5454(7) 0.47(3) Uani 1 1 d U . .
H20C H 0.9551 0.9014 0.5517 0.712 Uiso 1 1 d R . .
H20D H 0.8884 0.9370 0.5447 0.712 Uiso 1 1 d R . .
O21 O 0.977(3) 0.160(3) 0.5600(7) 0.47(3) Uani 1 1 d U . .
H21C H 1.0188 0.1366 0.5580 0.712 Uiso 1 1 d R . .
H21D H 0.9421 0.1407 0.5521 0.712 Uiso 1 1 d R . .
O22 O 0.839(5) 0.264(6) 0.6462(13) 0.86(7) Uani 1 1 d U . .
H22D H 0.8876 0.2671 0.6448 1.295 Uiso 1 1 d R . .
O23 O 0.5000 0.2500 0.4275(7) 0.32(2) Uani 1 2 d SU . .
H23C H 0.4999 0.2038 0.4232 0.487 Uiso 0.50 1 d PR . .
H23D H 0.4567 0.2706 0.4248 0.487 Uiso 0.50 1 d PR . .

loop_
_atom_site_aniso_label
_atom_site_aniso_U_11
_atom_site_aniso_U_22
_atom_site_aniso_U_33
_atom_site_aniso_U_23
_atom_site_aniso_U_13
_atom_site_aniso_U_12
C1 0.052(4) 0.072(5) 0.034(3) 0.006(3) 0.009(3) -0.011(4)
C2 0.054(5) 0.064(5) 0.048(4) 0.000(4) 0.013(4) -0.001(4)
C3 0.045(4) 0.058(5) 0.063(5) 0.008(4) -0.003(4) -0.017(3)
C4 0.051(4) 0.042(4) 0.059(4) 0.004(3) -0.014(4) -0.013(3)
C5 0.063(5) 0.039(4) 0.060(5) 0.017(3) -0.006(4) -0.013(3)
C6 0.066(5) 0.043(4) 0.039(4) 0.018(3) -0.010(3) -0.003(3)
C7 0.058(4) 0.047(4) 0.028(3) 0.008(3) -0.003(3) -0.006(3)
C8 0.062(5) 0.048(4) 0.027(3) -0.004(3) 0.003(3) -0.002(3)
C9 0.037(3) 0.034(3) 0.031(3) -0.006(3) 0.005(2) 0.002(2)
C10 0.032(3) 0.056(4) 0.048(4) 0.004(3) 0.004(3) 0.006(3)
C11 0.035(3) 0.053(4) 0.048(4) 0.002(3) -0.011(3) 0.001(3)
C12 0.040(3) 0.035(3) 0.032(3) 0.001(3) -0.007(3) 0.001(3)
C13 0.062(5) 0.027(3) 0.055(4) -0.002(3) -0.017(4) -0.009(3)
C14 0.055(4) 0.030(3) 0.054(4) 0.000(3) -0.003(3) -0.003(3)
C15 0.050(4) 0.027(3) 0.036(3) 0.002(2) -0.010(3) -0.004(3)
C16 0.057(5) 0.071(6) 0.086(6) 0.038(5) -0.007(5) 0.023(4)
C17 0.046(5) 0.052(5) 0.107(8) 0.025(5) 0.001(5) 0.014(4)
C18 0.057(5) 0.086(7) 0.117(9) 0.075(7) 0.004(6) 0.012(5)
C19 0.080(7) 0.108(9) 0.091(8) 0.076(7) 0.015(6) 0.014(7)
C20 0.083(7) 0.119(10) 0.062(6) 0.039(6) -0.016(5) 0.029(7)
C21 0.063(6) 0.107(8) 0.059(5) 0.018(5) -0.026(5) 0.015(5)
C22 0.034(4) 0.085(6) 0.072(5) 0.018(5) -0.017(4) 0.003(4)
C23 0.028(3) 0.066(5) 0.067(5) 0.014(4) 0.000(3) 0.005(3)
C24 0.033(3) 0.043(4) 0.055(4) 0.009(3) 0.001(3) -0.001(3)
C25 0.055(5) 0.037(4) 0.106(7) 0.029(4) 0.011(5) 0.012(4)
C26 0.045(4) 0.041(4) 0.111(7) 0.040(5) 0.010(5) 0.003(3)
C27 0.038(4) 0.038(4) 0.057(4) 0.021(3) 0.009(3) 0.003(3)
C28 0.111(9) 0.124(11) 0.039(5) 0.028(6) 0.003(5) 0.035(8)
C29 0.100(8) 0.120(10) 0.036(4) 0.001(5) -0.011(5) 0.029(7)
C30 0.050(4) 0.081(6) 0.039(4) -0.001(4) -0.006(3) 0.015(4)
Cd1 0.0341(2) 0.0290(2) 0.0287(2) 0.00334(15) -0.00432(16) -0.00336(15)
Cd2 0.0362(3) 0.0444(3) 0.0434(3) 0.0203(2) -0.00121(19) 0.00932(18)
Cd3 0.0346(3) 0.0322(2) 0.0328(3) 0.00128(16) 0.00183(16) 0.00037(16)
Cd4 0.0349(3) 0.0339(3) 0.0381(3) -0.00612(17) -0.00370(17) 0.00417(16)
Cl1 0.0274(9) 0.0262(8) 0.0276(9) 0.000 0.000 0.0011(6)
N1 0.056(3) 0.037(3) 0.033(3) 0.008(2) -0.003(3) -0.005(3)
N2 0.032(3) 0.044(3) 0.047(3) 0.004(3) 0.003(2) -0.007(2)
N3 0.055(4) 0.032(3) 0.047(3) 0.010(2) -0.016(3) -0.015(2)
N4 0.045(4) 0.066(4) 0.066(4) 0.023(4) -0.010(3) 0.017(3)
N5 0.040(3) 0.044(3) 0.091(5) 0.036(4) 0.007(3) 0.014(3)
N6 0.069(5) 0.093(6) 0.052(4) 0.036(4) -0.006(4) 0.013(4)
O1 0.061(3) 0.035(2) 0.027(2) -0.0020(18) 0.000(2) -0.015(2)
O2 0.061(3) 0.037(3) 0.040(3) -0.007(2) -0.003(2) -0.009(2)
O3 0.033(2) 0.055(3) 0.032(2) 0.007(2) -0.0056(18) -0.0015(19)
O4 0.035(3) 0.086(4) 0.044(3) -0.009(3) -0.009(2) 0.005(3)
O5 0.043(3) 0.027(2) 0.059(3) 0.003(2) 0.002(2) -0.0013(18)
O6 0.049(3) 0.030(2) 0.074(3) 0.001(2) -0.008(3) 0.003(2)
O7 0.028(2) 0.057(3) 0.042(2) 0.013(2) -0.0021(19) 0.012(2)
O8 0.040(3) 0.084(4) 0.052(3) 0.005(3) 0.008(2) 0.005(3)
O9 0.033(2) 0.032(2) 0.081(4) 0.022(2) 0.002(2) 0.0020(19)
O10 0.040(3) 0.033(2) 0.082(4) 0.011(2) 0.008(3) -0.002(2)
O11 0.070(3) 0.048(3) 0.034(2) 0.008(2) -0.012(2) 0.013(2)
O12 0.085(5) 0.075(4) 0.049(3) -0.015(3) -0.001(3) 0.008(3)
O13 0.226(12) 0.250(12) 0.219(12) 0.020(9) -0.008(9) 0.008(9)
O14 0.199(10) 0.181(10) 0.209(10) -0.016(8) -0.027(8) 0.002(8)
O15 0.51(4) 0.51(4) 0.50(4) 0.000 0.000 0.009(10)
O16 0.356(19) 0.339(19) 0.337(19) 0.009(10) 0.018(10) 0.006(10)
O17 0.349(16) 0.349(16) 0.35(2) 0.000 0.000 0.000
O18 0.38(2) 0.35(2) 0.36(2) 0.026(10) -0.003(10) -0.015(10)
O19 0.299(17) 0.311(17) 0.314(17) -0.003(10) 0.000(10) 0.006(10)
O20 0.47(3) 0.48(3) 0.47(3) 0.002(10) -0.002(10) 0.003(10)
O21 0.46(3) 0.47(3) 0.48(3) 0.007(10) 0.006(10) -0.008(10)
O22 0.87(7) 0.86(7) 0.87(7) 0.000(10) 0.001(10) -0.002(10)
O23 0.33(2) 0.32(2) 0.33(2) 0.000 0.000 -0.006(10)

loop_
_atom_type_symbol
_atom_type_description
_atom_type_scat_dispersion_real
_atom_type_scat_dispersion_imag
_atom_type_scat_source
C C 0.0181 0.0091 'International Tables Vol C Tables 4.2.6.8 and 6.1.1.4'
H H 0.0000 0.0000 'International Tables Vol C Tables 4.2.6.8 and 6.1.1.4'
N N 0.0311 0.0180 'International Tables Vol C Tables 4.2.6.8 and 6.1.1.4'
O O 0.0492 0.0322 'International Tables Vol C Tables 4.2.6.8 and 6.1.1.4'
Cd Cd 0.1185 4.6533 'International Tables Vol C Tables 4.2.6.8 and 6.1.1.4'
Cl Cl 0.3639 0.7018 'International Tables Vol C Tables 4.2.6.8 and 6.1.1.4'

loop_
_geom_angle_atom_site_label_1
_geom_angle_atom_site_label_2
_geom_angle_atom_site_label_3
_geom_angle
_geom_angle_site_symmetry_1
_geom_angle_site_symmetry_3
_geom_angle_publ_flag
N1 C1 C2 113.1(6) . . ?
N1 C1 H1A 109.0 . . ?
C2 C1 H1A 109.0 . . ?
N1 C1 H1B 109.0 . . ?
C2 C1 H1B 109.0 . . ?
H1A C1 H1B 107.8 . . ?
N2 C2 C1 114.3(7) . . ?
N2 C2 H2A 108.7 . . ?
C1 C2 H2A 108.7 . . ?
N2 C2 H2B 108.7 . . ?
C1 C2 H2B 108.7 . . ?
H2A C2 H2B 107.6 . . ?
N2 C3 C4 112.8(6) . . ?
N2 C3 H3A 109.0 . . ?
C4 C3 H3A 109.0 . . ?
N2 C3 H3B 109.0 . . ?
C4 C3 H3B 109.0 . . ?
H3A C3 H3B 107.8 . . ?
N3 C4 C3 113.3(6) . . ?
N3 C4 H4A 108.9 . . ?
C3 C4 H4A 108.9 . . ?
N3 C4 H4B 108.9 . . ?
C3 C4 H4B 108.9 . . ?
H4A C4 H4B 107.7 . . ?
N3 C5 C6 114.0(6) . . ?
N3 C5 H5A 108.7 . . ?
C6 C5 H5A 108.7 . . ?
N3 C5 H5B 108.7 . . ?
C6 C5 H5B 108.7 . . ?
H5A C5 H5B 107.6 . . ?
N1 C6 C5 113.9(6) . . ?
N1 C6 H6A 108.8 . . ?
C5 C6 H6A 108.8 . . ?
N1 C6 H6B 108.8 . . ?
C5 C6 H6B 108.8 . . ?
H6A C6 H6B 107.7 . . ?
N1 C7 C8 115.8(6) . . ?
N1 C7 H7A 108.3 . . ?
C8 C7 H7A 108.3 . . ?
N1 C7 H7B 108.3 . . ?
C8 C7 H7B 108.3 . . ?
H7A C7 H7B 107.4 . . ?
C9 C8 C7 117.9(6) . . ?
C9 C8 H8A 107.8 . . ?
C7 C8 H8A 107.8 . . ?
C9 C8 H8B 107.8 . . ?
C7 C8 H8B 107.8 . . ?
H8A C8 H8B 107.2 . . ?
O2 C9 O1 118.7(6) . . ?
O2 C9 C8 119.5(6) . . ?
O1 C9 C8 121.8(6) . . ?
O2 C9 Cd3 60.2(3) . . ?
O1 C9 Cd3 58.8(3) . . ?
C8 C9 Cd3 173.1(5) . . ?
N2 C10 C11 115.2(6) . . ?
N2 C10 H10A 108.5 . . ?
C11 C10 H10A 108.5 . . ?
N2 C10 H10B 108.5 . . ?
C11 C10 H10B 108.5 . . ?
H10A C10 H10B 107.5 . . ?
C12 C11 C10 118.1(6) . . ?
C12 C11 H11A 107.8 . . ?
C10 C11 H11A 107.8 . . ?
C12 C11 H11B 107.8 . . ?
C10 C11 H11B 107.8 . . ?
H11A C11 H11B 107.1 . . ?
O4 C12 O3 120.1(6) . . ?
O4 C12 C11 118.1(6) . . ?
O3 C12 C11 121.7(6) . . ?
O4 C12 Cd4 62.8(4) . . ?
O3 C12 Cd4 57.4(3) . . ?
C11 C12 Cd4 179.1(5) . . ?
N3 C13 C14 115.7(6) . . ?
N3 C13 H13A 108.4 . . ?
C14 C13 H13A 108.4 . . ?
N3 C13 H13B 108.4 . . ?
C14 C13 H13B 108.4 . . ?
H13A C13 H13B 107.4 . . ?
C13 C14 C15 118.1(6) . . ?
C13 C14 H14A 107.8 . . ?
C15 C14 H14A 107.8 . . ?
C13 C14 H14B 107.8 . . ?
C15 C14 H14B 107.8 . . ?
H14A C14 H14B 107.1 . . ?
O6 C15 O5 119.8(6) . . ?
O6 C15 C14 119.2(6) . . ?
O5 C15 C14 121.0(6) . . ?
O6 C15 Cd3 60.6(3) . 6_554 ?
O5 C15 Cd3 59.5(3) . 6_554 ?
C14 C15 Cd3 173.3(5) . 6_554 ?
N4 C16 C17 112.7(7) . . ?
N4 C16 H16A 109.1 . . ?
C17 C16 H16A 109.1 . . ?
N4 C16 H16B 109.1 . . ?
C17 C16 H16B 109.1 . . ?
H16A C16 H16B 107.8 . . ?
N5 C17 C16 113.7(9) . . ?
N5 C17 H17A 108.8 . . ?
C16 C17 H17A 108.8 . . ?
N5 C17 H17B 108.8 . . ?
C16 C17 H17B 108.8 . . ?
H17A C17 H17B 107.7 . . ?
C19 C18 N5 113.5(7) . . ?
C19 C18 H18A 108.9 . . ?
N5 C18 H18A 108.9 . . ?
C19 C18 H18B 108.9 . . ?
N5 C18 H18B 108.9 . . ?
H18A C18 H18B 107.7 . . ?
C18 C19 N6 114.9(9) . . ?
C18 C19 H19A 108.5 . . ?
N6 C19 H19A 108.5 . . ?
C18 C19 H19B 108.5 . . ?
N6 C19 H19B 108.5 . . ?
H19A C19 H19B 107.5 . . ?
N6 C20 C21 113.9(7) . . ?
N6 C20 H20A 108.8 . . ?
C21 C20 H20A 108.8 . . ?
N6 C20 H20B 108.8 . . ?
C21 C20 H20B 108.8 . . ?
H20A C20 H20B 107.7 . . ?
N4 C21 C20 113.8(10) . . ?
N4 C21 H21A 108.8 . . ?
C20 C21 H21A 108.8 . . ?
N4 C21 H21B 108.8 . . ?
C20 C21 H21B 108.8 . . ?
H21A C21 H21B 107.7 . . ?
N4 C22 C23 115.6(8) . . ?
N4 C22 H22A 108.4 . . ?
C23 C22 H22A 108.4 . . ?
N4 C22 H22B 108.4 . . ?
C23 C22 H22B 108.4 . . ?
H22A C22 H22B 107.4 . . ?
C22 C23 C24 118.0(7) . . ?
C22 C23 H23A 107.8 . . ?
C24 C23 H23A 107.8 . . ?
C22 C23 H23B 107.8 . . ?
C24 C23 H23B 107.8 . . ?
H23A C23 H23B 107.2 . . ?
O8 C24 O7 120.4(7) . . ?
O8 C24 C23 119.2(7) . . ?
O7 C24 C23 120.4(7) . . ?
O8 C24 Cd3 63.1(4) . . ?
O7 C24 Cd3 57.3(3) . . ?
C23 C24 Cd3 177.5(5) . . ?
N5 C25 C26 114.9(9) . . ?
N5 C25 H25A 108.6 . . ?
C26 C25 H25A 108.6 . . ?
N5 C25 H25B 108.6 . . ?
C26 C25 H25B 108.6 . . ?
H25A C25 H25B 107.5 . . ?
C25 C26 C27 118.0(6) . . ?
C25 C26 H26A 107.8 . . ?
C27 C26 H26A 107.8 . . ?
C25 C26 H26B 107.8 . . ?
C27 C26 H26B 107.8 . . ?
H26A C26 H26B 107.1 . . ?
O10 C27 O9 119.5(6) . . ?
O10 C27 C26 118.6(7) . . ?
O9 C27 C26 121.8(7) . . ?
O10 C27 Cd4 59.7(4) . 6_554 ?
O9 C27 Cd4 60.0(3) . 6_554 ?
C26 C27 Cd4 173.8(6) . 6_554 ?
N6 C28 C29 113.6(11) . . ?
N6 C28 H28A 108.8 . . ?
C29 C28 H28A 108.8 . . ?
N6 C28 H28B 108.8 . . ?
C29 C28 H28B 108.8 . . ?
H28A C28 H28B 107.7 . . ?
C30 C29 C28 116.9(9) . . ?
C30 C29 H29A 108.1 . . ?
C28 C29 H29A 108.1 . . ?
C30 C29 H29B 108.1 . . ?
C28 C29 H29B 108.1 . . ?
H29A C29 H29B 107.3 . . ?
O12 C30 O11 119.9(8) . . ?
O12 C30 C29 118.8(9) . . ?
O11 C30 C29 121.3(9) . . ?
O12 C30 Cd4 62.5(5) . . ?
O11 C30 Cd4 57.7(4) . . ?
C29 C30 Cd4 174.4(7) . . ?
O5 Cd1 O1 89.61(18) . . ?
O5 Cd1 O3 89.69(18) . . ?
O1 Cd1 O3 89.36(17) . . ?
O5 Cd1 N1 108.8(2) . . ?
O1 Cd1 N1 86.82(18) . . ?
O3 Cd1 N1 161.1(2) . . ?
O5 Cd1 N2 160.1(2) . . ?
O1 Cd1 N2 109.5(2) . . ?
O3 Cd1 N2 85.29(19) . . ?
N1 Cd1 N2 78.5(2) . . ?
O5 Cd1 N3 85.8(2) . . ?
O1 Cd1 N3 162.35(18) . . ?
O3 Cd1 N3 107.63(19) . . ?
N1 Cd1 N3 78.6(2) . . ?
N2 Cd1 N3 77.5(2) . . ?
O9 Cd2 O11 91.1(2) . . ?
O9 Cd2 O7 89.78(18) . . ?
O11 Cd2 O7 91.51(18) . . ?
O9 Cd2 N5 85.7(2) . . ?
O11 Cd2 N5 160.8(2) . . ?
O7 Cd2 N5 107.4(2) . . ?
O9 Cd2 N6 108.4(3) . . ?
O11 Cd2 N6 84.4(3) . . ?
O7 Cd2 N6 161.4(3) . . ?
N5 Cd2 N6 78.8(3) . . ?
O9 Cd2 N4 160.8(3) . . ?
O11 Cd2 N4 107.6(3) . . ?
O7 Cd2 N4 85.7(2) . . ?
N5 Cd2 N4 78.0(3) . . ?
N6 Cd2 N4 78.4(3) . . ?
O7 Cd3 O1 111.03(17) . . ?
O7 Cd3 O5 123.80(18) . 6_554 ?
O1 Cd3 O5 121.35(17) . 6_554 ?
O7 Cd3 O6 90.47(19) . 6_554 ?
O1 Cd3 O6 147.57(18) . 6_554 ?
O5 Cd3 O6 54.94(17) 6_554 6_554 ?
O7 Cd3 O2 142.35(18) . . ?
O1 Cd3 O2 54.60(15) . . ?
O5 Cd3 O2 87.99(18) 6_554 . ?
O6 Cd3 O2 93.49(18) 6_554 . ?
O7 Cd3 O8 54.10(18) . . ?
O1 Cd3 O8 85.9(2) . . ?
O5 Cd3 O8 142.3(2) 6_554 . ?
O6 Cd3 O8 87.8(2) 6_554 . ?
O2 Cd3 O8 88.63(19) . . ?
O7 Cd3 C15 109.58(19) . 6_554 ?
O1 Cd3 C15 139.08(18) . 6_554 ?
O5 Cd3 C15 27.86(19) 6_554 6_554 ?
O6 Cd3 C15 27.2(2) 6_554 6_554 ?
O2 Cd3 C15 89.27(18) . 6_554 ?
O8 Cd3 C15 114.6(2) . 6_554 ?
O7 Cd3 Cl1 84.07(12) . . ?
O1 Cd3 Cl1 83.28(12) . . ?
O5 Cd3 Cl1 83.18(12) 6_554 . ?
O6 Cd3 Cl1 124.24(13) 6_554 . ?
O2 Cd3 Cl1 122.83(13) . . ?
O8 Cd3 Cl1 128.86(15) . . ?
C15 Cd3 Cl1 105.79(14) 6_554 . ?
O7 Cd3 C9 129.18(18) . . ?
O1 Cd3 C9 27.63(17) . . ?
O5 Cd3 C9 106.98(19) 6_554 . ?
O6 Cd3 C9 120.11(19) 6_554 . ?
O2 Cd3 C9 27.07(18) . . ?
O8 Cd3 C9 85.27(19) . . ?
C15 Cd3 C9 115.10(19) 6_554 . ?
Cl1 Cd3 C9 105.19(13) . . ?
O7 Cd3 C24 27.5(2) . . ?
O1 Cd3 C24 99.78(19) . . ?
O5 Cd3 C24 138.61(19) 6_554 . ?
O6 Cd3 C24 88.2(2) 6_554 . ?
O2 Cd3 C24 115.2(2) . . ?
O8 Cd3 C24 26.6(2) . . ?
C15 Cd3 C24 114.2(2) 6_554 . ?
Cl1 Cd3 C24 107.91(17) . . ?
C9 Cd3 C24 108.0(2) . . ?
O3 Cd4 O11 112.94(18) . . ?
O3 Cd4 O10 92.8(2) . 6_554 ?
O11 Cd4 O10 143.8(2) . 6_554 ?
O3 Cd4 O9 125.93(19) . 6_554 ?
O11 Cd4 O9 117.8(2) . 6_554 ?
O10 Cd4 O9 54.86(18) 6_554 6_554 ?
O3 Cd4 O12 141.0(2) . . ?
O11 Cd4 O12 54.8(2) . . ?
O10 Cd4 O12 89.1(2) 6_554 . ?
O9 Cd4 O12 86.1(2) 6_554 . ?
O3 Cd4 O4 54.19(17) . . ?
O11 Cd4 O4 86.8(2) . . ?
O10 Cd4 O4 88.6(2) 6_554 . ?
O9 Cd4 O4 142.9(2) 6_554 . ?
O12 Cd4 O4 87.0(2) . . ?
O3 Cd4 C27 111.8(2) . 6_554 ?
O11 Cd4 C27 134.9(2) . 6_554 ?
O10 Cd4 C27 27.2(2) 6_554 6_554 ?
O9 Cd4 C27 27.7(2) 6_554 6_554 ?
O12 Cd4 C27 86.1(2) . 6_554 ?
O4 Cd4 C27 115.4(2) . 6_554 ?
O3 Cd4 C30 130.1(2) . . ?
O11 Cd4 C30 27.8(2) . . ?
O10 Cd4 C30 116.0(3) 6_554 . ?
O9 Cd4 C30 103.9(2) 6_554 . ?
O12 Cd4 C30 27.1(3) . . ?
O4 Cd4 C30 85.0(2) . . ?
C27 Cd4 C30 111.3(3) 6_554 . ?
O3 Cd4 C12 27.20(17) . . ?
O11 Cd4 C12 101.4(2) . . ?
O10 Cd4 C12 90.0(2) 6_554 . ?
O9 Cd4 C12 140.4(2) 6_554 . ?
O12 Cd4 C12 113.9(2) . . ?
O4 Cd4 C12 27.01(19) . . ?
C27 Cd4 C12 116.0(2) 6_554 . ?
C30 Cd4 C12 108.5(2) . . ?
O3 Cd4 Cl1 85.35(12) . . ?
O11 Cd4 Cl1 84.50(14) . . ?
O10 Cd4 Cl1 124.18(14) 6_554 . ?
O9 Cd4 Cl1 82.01(12) 6_554 . ?
O12 Cd4 Cl1 124.74(18) . . ?
O4 Cd4 Cl1 130.53(14) . . ?
C27 Cd4 Cl1 104.70(14) 6_554 . ?
C30 Cd4 Cl1 106.7(2) . . ?
C12 Cd4 Cl1 109.10(14) . . ?
Cd3 Cl1 Cd3 109.51(6) 6_554 . ?
Cd3 Cl1 Cd4 106.315(13) 6_554 . ?
Cd3 Cl1 Cd4 111.395(13) . . ?
Cd3 Cl1 Cd4 111.395(13) 6_554 6_554 ?
Cd3 Cl1 Cd4 106.315(13) . 6_554 ?
Cd4 Cl1 Cd4 111.96(6) . 6_554 ?
C7 N1 C1 114.1(6) . . ?
C7 N1 C6 109.2(6) . . ?
C1 N1 C6 111.3(6) . . ?
C7 N1 Cd1 111.0(4) . . ?
C1 N1 Cd1 109.0(4) . . ?
C6 N1 Cd1 101.6(4) . . ?
C10 N2 C3 112.7(6) . . ?
C10 N2 C2 109.2(6) . . ?
C3 N2 C2 112.3(6) . . ?
C10 N2 Cd1 111.5(4) . . ?
C3 N2 Cd1 109.8(5) . . ?
C2 N2 Cd1 100.8(4) . . ?
C4 N3 C5 112.2(6) . . ?
C4 N3 C13 108.4(6) . . ?
C5 N3 C13 113.2(6) . . ?
C4 N3 Cd1 102.4(4) . . ?
C5 N3 Cd1 108.4(4) . . ?
C13 N3 Cd1 111.9(4) . . ?
C22 N4 C21 109.5(8) . . ?
C22 N4 C16 113.6(8) . . ?
C21 N4 C16 111.3(7) . . ?
C22 N4 Cd2 110.7(5) . . ?
C21 N4 Cd2 101.4(6) . . ?
C16 N4 Cd2 109.7(6) . . ?
C25 N5 C17 107.7(8) . . ?
C25 N5 C18 112.7(8) . . ?
C17 N5 C18 111.2(7) . . ?
C25 N5 Cd2 112.5(4) . . ?
C17 N5 Cd2 103.7(5) . . ?
C18 N5 Cd2 108.6(7) . . ?
C28 N6 C20 114.9(10) . . ?
C28 N6 C19 106.9(10) . . ?
C20 N6 C19 112.4(9) . . ?
C28 N6 Cd2 112.6(5) . . ?
C20 N6 Cd2 108.5(6) . . ?
C19 N6 Cd2 100.6(7) . . ?
C9 O1 Cd1 131.5(4) . . ?
C9 O1 Cd3 93.6(4) . . ?
Cd1 O1 Cd3 132.14(19) . . ?
C9 O2 Cd3 92.7(4) . . ?
C12 O3 Cd1 129.4(4) . . ?
C12 O3 Cd4 95.4(4) . . ?
Cd1 O3 Cd4 125.8(2) . . ?
C12 O4 Cd4 90.2(4) . . ?
C15 O5 Cd1 132.3(4) . . ?
C15 O5 Cd3 92.6(4) . 6_554 ?
Cd1 O5 Cd3 130.6(2) . 6_554 ?
C15 O6 Cd3 92.2(4) . 6_554 ?
C24 O7 Cd2 130.1(4) . . ?
C24 O7 Cd3 95.2(4) . . ?
Cd2 O7 Cd3 127.0(2) . . ?
C24 O8 Cd3 90.3(4) . . ?
C27 O9 Cd2 132.1(4) . . ?
C27 O9 Cd4 92.3(4) . 6_554 ?
Cd2 O9 Cd4 132.4(2) . 6_554 ?
C27 O10 Cd4 93.1(4) . 6_554 ?
C30 O11 Cd2 133.3(5) . . ?
C30 O11 Cd4 94.5(5) . . ?
Cd2 O11 Cd4 129.2(2) . . ?
C30 O12 Cd4 90.5(5) . . ?
H13C O13 H13D 109.5 . . ?
H14C O14 H14D 109.5 . . ?
H16C O16 H16D 109.5 . . ?
H18C O18 H18D 104.6 . . ?
H19C O19 H19D 109.5 . . ?
H20C O20 H20D 109.4 . . ?
H21C O21 H21D 109.5 . . ?
H23C O23 H23D 109.4 . . ?

loop_
_geom_bond_atom_site_label_1
_geom_bond_atom_site_label_2
_geom_bond_distance
_geom_bond_site_symmetry_2
_geom_bond_publ_flag
C1 N1 1.489(10) . ?
C1 C2 1.511(12) . ?
C1 H1A 0.9700 . ?
C1 H1B 0.9700 . ?
C2 N2 1.494(10) . ?
C2 H2A 0.9700 . ?
C2 H2B 0.9700 . ?
C3 N2 1.490(10) . ?
C3 C4 1.527(13) . ?
C3 H3A 0.9700 . ?
C3 H3B 0.9700 . ?
C4 N3 1.477(10) . ?
C4 H4A 0.9700 . ?
C4 H4B 0.9700 . ?
C5 N3 1.481(10) . ?
C5 C6 1.509(11) . ?
C5 H5A 0.9700 . ?
C5 H5B 0.9700 . ?
C6 N1 1.508(10) . ?
C6 H6A 0.9700 . ?
C6 H6B 0.9700 . ?
C7 N1 1.484(10) . ?
C7 C8 1.524(11) . ?
C7 H7A 0.9700 . ?
C7 H7B 0.9700 . ?
C8 C9 1.505(9) . ?
C8 H8A 0.9700 . ?
C8 H8B 0.9700 . ?
C9 O2 1.247(8) . ?
C9 O1 1.272(8) . ?
C9 Cd3 2.738(6) . ?
C10 N2 1.482(10) . ?
C10 C11 1.534(11) . ?
C10 H10A 0.9700 . ?
C10 H10B 0.9700 . ?
C11 C12 1.517(10) . ?
C11 H11A 0.9700 . ?
C11 H11B 0.9700 . ?
C12 O4 1.241(9) . ?
C12 O3 1.255(8) . ?
C12 Cd4 2.732(7) . ?
C13 N3 1.484(11) . ?
C13 C14 1.505(11) . ?
C13 H13A 0.9700 . ?
C13 H13B 0.9700 . ?
C14 C15 1.530(9) . ?
C14 H14A 0.9700 . ?
C14 H14B 0.9700 . ?
C15 O6 1.246(9) . ?
C15 O5 1.276(8) . ?
C15 Cd3 2.727(6) 6_554 ?
C16 N4 1.511(13) . ?
C16 C17 1.535(15) . ?
C16 H16A 0.9700 . ?
C16 H16B 0.9700 . ?
C17 N5 1.491(11) . ?
C17 H17A 0.9700 . ?
C17 H17B 0.9700 . ?
C18 C19 1.488(19) . ?
C18 N5 1.515(14) . ?
C18 H18A 0.9700 . ?
C18 H18B 0.9700 . ?
C19 N6 1.521(17) . ?
C19 H19A 0.9700 . ?
C19 H19B 0.9700 . ?
C20 N6 1.489(14) . ?
C20 C21 1.526(16) . ?
C20 H20A 0.9700 . ?
C20 H20B 0.9700 . ?
C21 N4 1.484(14) . ?
C21 H21A 0.9700 . ?
C21 H21B 0.9700 . ?
C22 N4 1.456(12) . ?
C22 C23 1.523(13) . ?
C22 H22A 0.9700 . ?
C22 H22B 0.9700 . ?
C23 C24 1.536(10) . ?
C23 H23A 0.9700 . ?
C23 H23B 0.9700 . ?
C24 O8 1.232(10) . ?
C24 O7 1.275(9) . ?
C24 Cd3 2.749(7) . ?
C25 N5 1.476(14) . ?
C25 C26 1.516(12) . ?
C25 H25A 0.9700 . ?
C25 H25B 0.9700 . ?
C26 C27 1.525(10) . ?
C26 H26A 0.9700 . ?
C26 H26B 0.9700 . ?
C27 O10 1.245(9) . ?
C27 O9 1.264(9) . ?
C27 Cd4 2.718(7) 6_554 ?
C28 N6 1.465(16) . ?
C28 C29 1.54(2) . ?
C28 H28A 0.9700 . ?
C28 H28B 0.9700 . ?
C29 C30 1.513(13) . ?
C29 H29A 0.9700 . ?
C29 H29B 0.9700 . ?
C30 O12 1.241(12) . ?
C30 O11 1.277(10) . ?
C30 Cd4 2.728(8) . ?
Cd1 O5 2.237(5) . ?
Cd1 O1 2.247(4) . ?
Cd1 O3 2.260(4) . ?
Cd1 N1 2.329(6) . ?
Cd1 N2 2.339(6) . ?
Cd1 N3 2.354(5) . ?
Cd2 O9 2.245(5) . ?
Cd2 O11 2.245(5) . ?
Cd2 O7 2.247(5) . ?
Cd2 N5 2.341(6) . ?
Cd2 N6 2.348(8) . ?
Cd2 N4 2.351(7) . ?
Cd3 O7 2.324(4) . ?
Cd3 O1 2.345(4) . ?
Cd3 O5 2.353(5) 6_554 ?
Cd3 O6 2.378(5) 6_554 ?
Cd3 O2 2.379(5) . ?
Cd3 O8 2.452(5) . ?
Cd3 C15 2.727(6) 6_554 ?
Cd3 Cl1 2.7334(10) . ?
Cd4 O3 2.312(5) . ?
Cd4 O11 2.312(5) . ?
Cd4 O10 2.350(5) 6_554 ?
Cd4 O9 2.355(5) 6_554 ?
Cd4 O12 2.419(7) . ?
Cd4 O4 2.431(5) . ?
Cd4 C27 2.718(7) 6_554 ?
Cd4 Cl1 2.7420(10) . ?
Cl1 Cd3 2.7334(10) 6_554 ?
Cl1 Cd4 2.7420(10) 6_554 ?
O5 Cd3 2.353(5) 6_554 ?
O6 Cd3 2.378(5) 6_554 ?
O9 Cd4 2.355(5) 6_554 ?
O10 Cd4 2.350(5) 6_554 ?
O13 H13C 0.8493 . ?
O13 H13D 0.8494 . ?
O14 H14C 0.8501 . ?
O14 H14D 0.8498 . ?
O15 H15C 0.8498 . ?
O16 H16C 0.8505 . ?
O16 H16D 0.8492 . ?
O17 H17C 0.8496 . ?
O18 H18C 0.8501 . ?
O18 H18D 0.8507 . ?
O19 H19C 0.8507 . ?
O19 H19D 0.8503 . ?
O20 H20C 0.8503 . ?
O20 H20D 0.8500 . ?
O21 H21C 0.8497 . ?
O21 H21D 0.8508 . ?
O22 H22D 0.8498 . ?
O23 H23C 0.8496 . ?
O23 H23D 0.8508 . ?

loop_
_geom_torsion_atom_site_label_1
_geom_torsion_atom_site_label_2
_geom_torsion_atom_site_label_3
_geom_torsion_atom_site_label_4
_geom_torsion
_geom_torsion_site_symmetry_1
_geom_torsion_site_symmetry_2
_geom_torsion_site_symmetry_3
_geom_torsion_site_symmetry_4
_geom_torsion_publ_flag
N1 C1 C2 N2 -51.0(10) . . . . ?
N2 C3 C4 N3 -51.3(9) . . . . ?
N3 C5 C6 N1 -50.9(10) . . . . ?
N1 C7 C8 C9 71.9(9) . . . . ?
C7 C8 C9 O2 153.2(7) . . . . ?
C7 C8 C9 O1 -28.4(10) . . . . ?
N2 C10 C11 C12 66.4(9) . . . . ?
C10 C11 C12 O4 166.5(7) . . . . ?
C10 C11 C12 O3 -10.9(10) . . . . ?
N3 C13 C14 C15 70.9(9) . . . . ?
C13 C14 C15 O6 155.8(7) . . . . ?
C13 C14 C15 O5 -25.7(10) . . . . ?
N4 C16 C17 N5 -49.6(11) . . . . ?
N5 C18 C19 N6 -50.3(13) . . . . ?
N6 C20 C21 N4 -51.0(14) . . . . ?
N4 C22 C23 C24 69.7(10) . . . . ?
C22 C23 C24 O8 163.2(8) . . . . ?
C22 C23 C24 O7 -14.8(11) . . . . ?
N5 C25 C26 C27 70.3(12) . . . . ?
C25 C26 C27 O10 155.6(9) . . . . ?
C25 C26 C27 O9 -26.8(14) . . . . ?
N6 C28 C29 C30 71.8(13) . . . . ?
C28 C29 C30 O12 154.1(10) . . . . ?
C28 C29 C30 O11 -26.6(15) . . . . ?
O2 C9 Cd3 O7 130.5(4) . . . . ?
O1 C9 Cd3 O7 -56.0(5) . . . . ?
O2 C9 Cd3 O1 -173.4(6) . . . . ?
O2 C9 Cd3 O5 -47.3(4) . . . 6_554 ?
O1 C9 Cd3 O5 126.1(4) . . . 6_554 ?
O2 C9 Cd3 O6 11.5(5) . . . 6_554 ?
O1 C9 Cd3 O6 -175.0(4) . . . 6_554 ?
O1 C9 Cd3 O2 173.4(6) . . . . ?
O2 C9 Cd3 O8 96.3(4) . . . . ?
O1 C9 Cd3 O8 -90.3(4) . . . . ?
O2 C9 Cd3 C15 -18.7(5) . . . 6_554 ?
O1 C9 Cd3 C15 154.8(4) . . . 6_554 ?
O2 C9 Cd3 Cl1 -134.7(4) . . . . ?
O1 C9 Cd3 Cl1 38.7(4) . . . . ?
O2 C9 Cd3 C24 110.2(4) . . . . ?
O1 C9 Cd3 C24 -76.3(4) . . . . ?
O8 C24 Cd3 O7 -176.9(8) . . . . ?
O8 C24 Cd3 O1 -59.7(5) . . . . ?
O7 C24 Cd3 O1 117.2(4) . . . . ?
O8 C24 Cd3 O5 114.0(5) . . . 6_554 ?
O7 C24 Cd3 O5 -69.1(5) . . . 6_554 ?
O8 C24 Cd3 O6 88.7(5) . . . 6_554 ?
O7 C24 Cd3 O6 -94.4(4) . . . 6_554 ?
O8 C24 Cd3 O2 -4.4(5) . . . . ?
O7 C24 Cd3 O2 172.6(4) . . . . ?
O7 C24 Cd3 O8 176.9(8) . . . . ?
O8 C24 Cd3 C15 96.9(5) . . . 6_554 ?
O7 C24 Cd3 C15 -86.1(4) . . . 6_554 ?
O8 C24 Cd3 Cl1 -145.8(5) . . . . ?
O7 C24 Cd3 Cl1 31.2(4) . . . . ?
O8 C24 Cd3 C9 -32.5(5) . . . . ?
O7 C24 Cd3 C9 144.4(4) . . . . ?
O12 C30 Cd4 O3 125.8(5) . . . . ?
O11 C30 Cd4 O3 -59.8(6) . . . . ?
O12 C30 Cd4 O11 -174.4(9) . . . . ?
O12 C30 Cd4 O10 7.0(6) . . . 6_554 ?
O11 C30 Cd4 O10 -178.5(4) . . . 6_554 ?
O12 C30 Cd4 O9 -50.3(6) . . . 6_554 ?
O11 C30 Cd4 O9 124.1(5) . . . 6_554 ?
O11 C30 Cd4 O12 174.4(9) . . . . ?
O12 C30 Cd4 O4 93.1(6) . . . . ?
O11 C30 Cd4 O4 -92.5(5) . . . . ?
O12 C30 Cd4 C27 -22.3(6) . . . 6_554 ?
O11 C30 Cd4 C27 152.1(4) . . . 6_554 ?
O12 C30 Cd4 C12 106.5(5) . . . . ?
O11 C30 Cd4 C12 -79.1(5) . . . . ?
O12 C30 Cd4 Cl1 -136.0(5) . . . . ?
O11 C30 Cd4 Cl1 38.4(5) . . . . ?
O4 C12 Cd4 O3 -177.1(7) . . . . ?
O4 C12 Cd4 O11 -58.5(5) . . . . ?
O3 C12 Cd4 O11 118.5(4) . . . . ?
O4 C12 Cd4 O10 86.9(5) . . . 6_554 ?
O3 C12 Cd4 O10 -96.0(4) . . . 6_554 ?
O4 C12 Cd4 O9 112.6(5) . . . 6_554 ?
O3 C12 Cd4 O9 -70.3(5) . . . 6_554 ?
O4 C12 Cd4 O12 -2.2(5) . . . . ?
O3 C12 Cd4 O12 174.9(4) . . . . ?
O3 C12 Cd4 O4 177.1(7) . . . . ?
O4 C12 Cd4 C27 95.5(5) . . . 6_554 ?
O3 C12 Cd4 C27 -87.4(4) . . . 6_554 ?
O4 C12 Cd4 C30 -30.7(5) . . . . ?
O3 C12 Cd4 C30 146.4(4) . . . . ?
O4 C12 Cd4 Cl1 -146.6(4) . . . . ?
O3 C12 Cd4 Cl1 30.5(4) . . . . ?
O7 Cd3 Cl1 Cd3 152.46(12) . . . 6_554 ?
O1 Cd3 Cl1 Cd3 40.41(12) . . . 6_554 ?
O5 Cd3 Cl1 Cd3 -82.39(12) 6_554 . . 6_554 ?
O6 Cd3 Cl1 Cd3 -121.01(17) 6_554 . . 6_554 ?
O2 Cd3 Cl1 Cd3 0.77(14) . . . 6_554 ?
O8 Cd3 Cl1 Cd3 119.67(19) . . . 6_554 ?
C15 Cd3 Cl1 Cd3 -98.83(15) 6_554 . . 6_554 ?
C9 Cd3 Cl1 Cd3 23.42(14) . . . 6_554 ?
C24 Cd3 Cl1 Cd3 138.55(15) . . . 6_554 ?
O7 Cd3 Cl1 Cd4 35.15(13) . . . . ?
O1 Cd3 Cl1 Cd4 -76.91(12) . . . . ?
O5 Cd3 Cl1 Cd4 160.30(13) 6_554 . . . ?
O6 Cd3 Cl1 Cd4 121.67(18) 6_554 . . . ?
O2 Cd3 Cl1 Cd4 -116.54(15) . . . . ?
O8 Cd3 Cl1 Cd4 2.36(19) . . . . ?
C15 Cd3 Cl1 Cd4 143.86(15) 6_554 . . . ?
C9 Cd3 Cl1 Cd4 -93.90(15) . . . . ?
C24 Cd3 Cl1 Cd4 21.24(16) . . . . ?
O7 Cd3 Cl1 Cd4 -87.08(13) . . . 6_554 ?
O1 Cd3 Cl1 Cd4 160.87(12) . . . 6_554 ?
O5 Cd3 Cl1 Cd4 38.07(13) 6_554 . . 6_554 ?
O6 Cd3 Cl1 Cd4 -0.55(18) 6_554 . . 6_554 ?
O2 Cd3 Cl1 Cd4 121.23(15) . . . 6_554 ?
O8 Cd3 Cl1 Cd4 -119.87(19) . . . 6_554 ?
C15 Cd3 Cl1 Cd4 21.63(16) 6_554 . . 6_554 ?
C9 Cd3 Cl1 Cd4 143.88(14) . . . 6_554 ?
C24 Cd3 Cl1 Cd4 -100.99(16) . . . 6_554 ?
O3 Cd4 Cl1 Cd3 -85.02(12) . . . 6_554 ?
O11 Cd4 Cl1 Cd3 161.36(14) . . . 6_554 ?
O10 Cd4 Cl1 Cd3 5.19(19) 6_554 . . 6_554 ?
O9 Cd4 Cl1 Cd3 42.27(15) 6_554 . . 6_554 ?
O12 Cd4 Cl1 Cd3 121.8(2) . . . 6_554 ?
O4 Cd4 Cl1 Cd3 -117.7(2) . . . 6_554 ?
C27 Cd4 Cl1 Cd3 26.28(18) 6_554 . . 6_554 ?
C30 Cd4 Cl1 Cd3 144.42(19) . . . 6_554 ?
C12 Cd4 Cl1 Cd3 -98.47(14) . . . 6_554 ?
O3 Cd4 Cl1 Cd3 34.21(12) . . . . ?
O11 Cd4 Cl1 Cd3 -79.41(14) . . . . ?
O10 Cd4 Cl1 Cd3 124.43(18) 6_554 . . . ?
O9 Cd4 Cl1 Cd3 161.51(16) 6_554 . . . ?
O12 Cd4 Cl1 Cd3 -119.0(2) . . . . ?
O4 Cd4 Cl1 Cd3 1.6(2) . . . . ?
C27 Cd4 Cl1 Cd3 145.52(18) 6_554 . . . ?
C30 Cd4 Cl1 Cd3 -96.34(19) . . . . ?
C12 Cd4 Cl1 Cd3 20.76(15) . . . . ?
O3 Cd4 Cl1 Cd4 153.12(12) . . . 6_554 ?
O11 Cd4 Cl1 Cd4 39.50(14) . . . 6_554 ?
O10 Cd4 Cl1 Cd4 -116.67(18) 6_554 . . 6_554 ?
O9 Cd4 Cl1 Cd4 -79.59(15) 6_554 . . 6_554 ?
O12 Cd4 Cl1 Cd4 -0.1(2) . . . 6_554 ?
O4 Cd4 Cl1 Cd4 120.5(2) . . . 6_554 ?
C27 Cd4 Cl1 Cd4 -95.58(18) 6_554 . . 6_554 ?
C30 Cd4 Cl1 Cd4 22.56(19) . . . 6_554 ?
C12 Cd4 Cl1 Cd4 139.67(14) . . . 6_554 ?
C8 C7 N1 C1 60.2(8) . . . . ?
C8 C7 N1 C6 -174.7(6) . . . . ?
C8 C7 N1 Cd1 -63.5(7) . . . . ?
C2 C1 N1 C7 -107.4(7) . . . . ?
C2 C1 N1 C6 128.6(7) . . . . ?
C2 C1 N1 Cd1 17.3(8) . . . . ?
C5 C6 N1 C7 169.4(7) . . . . ?
C5 C6 N1 C1 -63.8(8) . . . . ?
C5 C6 N1 Cd1 52.1(7) . . . . ?
O5 Cd1 N1 C7 -64.4(5) . . . . ?
O1 Cd1 N1 C7 24.1(5) . . . . ?
O3 Cd1 N1 C7 102.8(7) . . . . ?
N2 Cd1 N1 C7 134.8(5) . . . . ?
N3 Cd1 N1 C7 -145.9(5) . . . . ?
O5 Cd1 N1 C1 169.2(5) . . . . ?
O1 Cd1 N1 C1 -102.3(5) . . . . ?
O3 Cd1 N1 C1 -23.7(9) . . . . ?
N2 Cd1 N1 C1 8.3(5) . . . . ?
N3 Cd1 N1 C1 87.6(5) . . . . ?
O5 Cd1 N1 C6 51.6(5) . . . . ?
O1 Cd1 N1 C6 140.1(5) . . . . ?
O3 Cd1 N1 C6 -141.2(6) . . . . ?
N2 Cd1 N1 C6 -109.3(5) . . . . ?
N3 Cd1 N1 C6 -29.9(5) . . . . ?
C11 C10 N2 C3 58.8(8) . . . . ?
C11 C10 N2 C2 -175.7(6) . . . . ?
C11 C10 N2 Cd1 -65.2(7) . . . . ?
C4 C3 N2 C10 -106.3(7) . . . . ?
C4 C3 N2 C2 129.9(7) . . . . ?
C4 C3 N2 Cd1 18.6(8) . . . . ?
C1 C2 N2 C10 170.6(6) . . . . ?
C1 C2 N2 C3 -63.7(9) . . . . ?
C1 C2 N2 Cd1 53.1(7) . . . . ?
O5 Cd1 N2 C10 99.2(7) . . . . ?
O1 Cd1 N2 C10 -64.3(5) . . . . ?
O3 Cd1 N2 C10 23.3(5) . . . . ?
N1 Cd1 N2 C10 -146.7(5) . . . . ?
N3 Cd1 N2 C10 132.6(5) . . . . ?
O5 Cd1 N2 C3 -26.4(9) . . . . ?
O1 Cd1 N2 C3 170.1(5) . . . . ?
O3 Cd1 N2 C3 -102.2(5) . . . . ?
N1 Cd1 N2 C3 87.7(5) . . . . ?
N3 Cd1 N2 C3 7.0(5) . . . . ?
O5 Cd1 N2 C2 -145.0(6) . . . . ?
O1 Cd1 N2 C2 51.5(5) . . . . ?
O3 Cd1 N2 C2 139.1(5) . . . . ?
N1 Cd1 N2 C2 -30.9(4) . . . . ?
N3 Cd1 N2 C2 -111.6(5) . . . . ?
C3 C4 N3 C5 -63.0(8) . . . . ?
C3 C4 N3 C13 171.3(6) . . . . ?
C3 C4 N3 Cd1 53.0(7) . . . . ?
C6 C5 N3 C4 130.8(7) . . . . ?
C6 C5 N3 C13 -106.2(8) . . . . ?
C6 C5 N3 Cd1 18.5(9) . . . . ?
C14 C13 N3 C4 -175.1(6) . . . . ?
C14 C13 N3 C5 59.8(8) . . . . ?
C14 C13 N3 Cd1 -63.0(7) . . . . ?
O5 Cd1 N3 C4 138.4(5) . . . . ?
O1 Cd1 N3 C4 -146.2(6) . . . . ?
O3 Cd1 N3 C4 50.0(5) . . . . ?
N1 Cd1 N3 C4 -111.4(5) . . . . ?
N2 Cd1 N3 C4 -30.8(5) . . . . ?
O5 Cd1 N3 C5 -102.9(5) . . . . ?
O1 Cd1 N3 C5 -27.6(11) . . . . ?
O3 Cd1 N3 C5 168.7(5) . . . . ?
N1 Cd1 N3 C5 7.2(5) . . . . ?
N2 Cd1 N3 C5 87.9(5) . . . . ?
O5 Cd1 N3 C13 22.6(4) . . . . ?
O1 Cd1 N3 C13 97.9(8) . . . . ?
O3 Cd1 N3 C13 -65.8(5) . . . . ?
N1 Cd1 N3 C13 132.7(5) . . . . ?
N2 Cd1 N3 C13 -146.6(5) . . . . ?
C23 C22 N4 C21 -177.2(7) . . . . ?
C23 C22 N4 C16 57.7(10) . . . . ?
C23 C22 N4 Cd2 -66.3(9) . . . . ?
C20 C21 N4 C22 169.7(8) . . . . ?
C20 C21 N4 C16 -63.9(10) . . . . ?
C20 C21 N4 Cd2 52.7(9) . . . . ?
C17 C16 N4 C22 -105.7(9) . . . . ?
C17 C16 N4 C21 130.2(9) . . . . ?
C17 C16 N4 Cd2 18.8(10) . . . . ?
O9 Cd2 N4 C22 100.1(9) . . . . ?
O11 Cd2 N4 C22 -66.9(7) . . . . ?
O7 Cd2 N4 C22 23.3(7) . . . . ?
N5 Cd2 N4 C22 132.1(7) . . . . ?
N6 Cd2 N4 C22 -147.0(7) . . . . ?
O9 Cd2 N4 C21 -143.8(7) . . . . ?
O11 Cd2 N4 C21 49.2(6) . . . . ?
O7 Cd2 N4 C21 139.4(6) . . . . ?
N5 Cd2 N4 C21 -111.8(6) . . . . ?
N6 Cd2 N4 C21 -31.0(6) . . . . ?
O9 Cd2 N4 C16 -26.0(11) . . . . ?
O11 Cd2 N4 C16 167.0(6) . . . . ?
O7 Cd2 N4 C16 -102.8(6) . . . . ?
N5 Cd2 N4 C16 6.0(6) . . . . ?
N6 Cd2 N4 C16 86.8(6) . . . . ?
C26 C25 N5 C17 -177.2(7) . . . . ?
C26 C25 N5 C18 59.7(9) . . . . ?
C26 C25 N5 Cd2 -63.6(8) . . . . ?
C16 C17 N5 C25 170.5(7) . . . . ?
C16 C17 N5 C18 -65.5(10) . . . . ?
C16 C17 N5 Cd2 51.1(8) . . . . ?
C19 C18 N5 C25 -108.6(11) . . . . ?
C19 C18 N5 C17 130.3(10) . . . . ?
C19 C18 N5 Cd2 16.8(11) . . . . ?
O9 Cd2 N5 C25 24.6(6) . . . . ?
O11 Cd2 N5 C25 105.4(9) . . . . ?
O7 Cd2 N5 C25 -63.8(6) . . . . ?
N6 Cd2 N5 C25 134.3(6) . . . . ?
N4 Cd2 N5 C25 -145.3(6) . . . . ?
O9 Cd2 N5 C17 140.7(6) . . . . ?
O11 Cd2 N5 C17 -138.5(7) . . . . ?
O7 Cd2 N5 C17 52.3(6) . . . . ?
N6 Cd2 N5 C17 -109.6(6) . . . . ?
N4 Cd2 N5 C17 -29.3(6) . . . . ?
O9 Cd2 N5 C18 -100.9(6) . . . . ?
O11 Cd2 N5 C18 -20.1(10) . . . . ?
O7 Cd2 N5 C18 170.6(5) . . . . ?
N6 Cd2 N5 C18 8.8(6) . . . . ?
N4 Cd2 N5 C18 89.1(6) . . . . ?
C29 C28 N6 C20 58.1(11) . . . . ?
C29 C28 N6 C19 -176.4(9) . . . . ?
C29 C28 N6 Cd2 -66.8(11) . . . . ?
C21 C20 N6 C28 -109.4(12) . . . . ?
C21 C20 N6 C19 128.0(11) . . . . ?
C21 C20 N6 Cd2 17.6(13) . . . . ?
C18 C19 N6 C28 170.6(9) . . . . ?
C18 C19 N6 C20 -62.4(12) . . . . ?
C18 C19 N6 Cd2 52.8(10) . . . . ?
O9 Cd2 N6 C28 -62.4(9) . . . . ?
O11 Cd2 N6 C28 26.9(9) . . . . ?
O7 Cd2 N6 C28 104.7(11) . . . . ?
N5 Cd2 N6 C28 -144.0(9) . . . . ?
N4 Cd2 N6 C28 136.2(9) . . . . ?
O9 Cd2 N6 C20 169.3(8) . . . . ?
O11 Cd2 N6 C20 -101.4(8) . . . . ?
O7 Cd2 N6 C20 -23.6(14) . . . . ?
N5 Cd2 N6 C20 87.7(8) . . . . ?
N4 Cd2 N6 C20 7.9(8) . . . . ?
O9 Cd2 N6 C19 51.1(7) . . . . ?
O11 Cd2 N6 C19 140.4(7) . . . . ?
O7 Cd2 N6 C19 -141.8(8) . . . . ?
N5 Cd2 N6 C19 -30.4(6) . . . . ?
N4 Cd2 N6 C19 -110.3(7) . . . . ?
O2 C9 O1 Cd1 168.9(5) . . . . ?
C8 C9 O1 Cd1 -9.5(10) . . . . ?
Cd3 C9 O1 Cd1 162.4(6) . . . . ?
O2 C9 O1 Cd3 6.5(6) . . . . ?
C8 C9 O1 Cd3 -171.9(6) . . . . ?
O5 Cd1 O1 C9 119.0(6) . . . . ?
O3 Cd1 O1 C9 -151.3(6) . . . . ?
N1 Cd1 O1 C9 10.1(6) . . . . ?
N2 Cd1 O1 C9 -66.5(6) . . . . ?
N3 Cd1 O1 C9 44.2(11) . . . . ?
O5 Cd1 O1 Cd3 -85.0(3) . . . . ?
O3 Cd1 O1 Cd3 4.7(3) . . . . ?
N1 Cd1 O1 Cd3 166.1(3) . . . . ?
N2 Cd1 O1 Cd3 89.4(3) . . . . ?
N3 Cd1 O1 Cd3 -159.8(6) . . . . ?
O7 Cd3 O1 C9 136.5(4) . . . . ?
O5 Cd3 O1 C9 -64.8(4) 6_554 . . . ?
O6 Cd3 O1 C9 8.0(6) 6_554 . . . ?
O2 Cd3 O1 C9 -3.7(4) . . . . ?
O8 Cd3 O1 C9 87.5(4) . . . . ?
C15 Cd3 O1 C9 -36.1(5) 6_554 . . . ?
Cl1 Cd3 O1 C9 -142.5(4) . . . . ?
C24 Cd3 O1 C9 110.4(4) . . . . ?
O7 Cd3 O1 Cd1 -25.7(4) . . . . ?
O5 Cd3 O1 Cd1 133.0(3) 6_554 . . . ?
O6 Cd3 O1 Cd1 -154.2(3) 6_554 . . . ?
O2 Cd3 O1 Cd1 -165.8(4) . . . . ?
O8 Cd3 O1 Cd1 -74.7(3) . . . . ?
C15 Cd3 O1 Cd1 161.7(3) 6_554 . . . ?
Cl1 Cd3 O1 Cd1 55.3(3) . . . . ?
C9 Cd3 O1 Cd1 -162.2(6) . . . . ?
C24 Cd3 O1 Cd1 -51.8(4) . . . . ?
O1 C9 O2 Cd3 -6.4(6) . . . . ?
C8 C9 O2 Cd3 172.0(6) . . . . ?
O7 Cd3 O2 C9 -74.7(5) . . . . ?
O1 Cd3 O2 C9 3.7(4) . . . . ?
O5 Cd3 O2 C9 135.3(4) 6_554 . . . ?
O6 Cd3 O2 C9 -170.0(4) 6_554 . . . ?
O8 Cd3 O2 C9 -82.3(4) . . . . ?
C15 Cd3 O2 C9 163.1(4) 6_554 . . . ?
Cl1 Cd3 O2 C9 54.7(4) . . . . ?
C24 Cd3 O2 C9 -80.3(4) . . . . ?
O4 C12 O3 Cd1 149.9(6) . . . . ?
C11 C12 O3 Cd1 -32.7(9) . . . . ?
Cd4 C12 O3 Cd1 146.9(6) . . . . ?
O4 C12 O3 Cd4 3.0(7) . . . . ?
C11 C12 O3 Cd4 -179.6(6) . . . . ?
O5 Cd1 O3 C12 -136.8(6) . . . . ?
O1 Cd1 O3 C12 133.5(6) . . . . ?
N1 Cd1 O3 C12 55.3(9) . . . . ?
N2 Cd1 O3 C12 23.9(6) . . . . ?
N3 Cd1 O3 C12 -51.3(6) . . . . ?
O5 Cd1 O3 Cd4 1.1(3) . . . . ?
O1 Cd1 O3 Cd4 -88.5(3) . . . . ?
N1 Cd1 O3 Cd4 -166.8(5) . . . . ?
N2 Cd1 O3 Cd4 161.9(3) . . . . ?
N3 Cd1 O3 Cd4 86.6(3) . . . . ?
O11 Cd4 O3 C12 -69.2(4) . . . . ?
O10 Cd4 O3 C12 84.7(4) 6_554 . . . ?
O9 Cd4 O3 C12 132.1(4) 6_554 . . . ?
O12 Cd4 O3 C12 -7.4(6) . . . . ?
O4 Cd4 O3 C12 -1.6(4) . . . . ?
C27 Cd4 O3 C12 104.8(4) 6_554 . . . ?
C30 Cd4 O3 C12 -43.3(5) . . . . ?
Cl1 Cd4 O3 C12 -151.3(4) . . . . ?
O11 Cd4 O3 Cd1 142.1(3) . . . . ?
O10 Cd4 O3 Cd1 -64.0(3) 6_554 . . . ?
O9 Cd4 O3 Cd1 -16.5(4) 6_554 . . . ?
O12 Cd4 O3 Cd1 -156.0(3) . . . . ?
O4 Cd4 O3 Cd1 -150.3(4) . . . . ?
C27 Cd4 O3 Cd1 -43.9(3) 6_554 . . . ?
C30 Cd4 O3 Cd1 168.1(3) . . . . ?
C12 Cd4 O3 Cd1 -148.6(6) . . . . ?
Cl1 Cd4 O3 Cd1 60.1(2) . . . . ?
O3 C12 O4 Cd4 -2.8(7) . . . . ?
C11 C12 O4 Cd4 179.7(6) . . . . ?
O3 Cd4 O4 C12 1.6(4) . . . . ?
O11 Cd4 O4 C12 123.1(5) . . . . ?
O10 Cd4 O4 C12 -92.8(5) 6_554 . . . ?
O9 Cd4 O4 C12 -102.6(5) 6_554 . . . ?
O12 Cd4 O4 C12 178.0(5) . . . . ?
C27 Cd4 O4 C12 -97.8(5) 6_554 . . . ?
C30 Cd4 O4 C12 151.0(5) . . . . ?
Cl1 Cd4 O4 C12 43.2(5) . . . . ?
O6 C15 O5 Cd1 163.4(5) . . . . ?
C14 C15 O5 Cd1 -15.1(9) . . . . ?
Cd3 C15 O5 Cd1 157.2(6) 6_554 . . . ?
O6 C15 O5 Cd3 6.2(7) . . . 6_554 ?
C14 C15 O5 Cd3 -172.3(6) . . . 6_554 ?
O1 Cd1 O5 C15 -148.4(6) . . . . ?
O3 Cd1 O5 C15 122.2(6) . . . . ?
N1 Cd1 O5 C15 -61.9(6) . . . . ?
N2 Cd1 O5 C15 47.1(10) . . . . ?
N3 Cd1 O5 C15 14.5(6) . . . . ?
O1 Cd1 O5 Cd3 0.9(3) . . . 6_554 ?
O3 Cd1 O5 Cd3 -88.4(3) . . . 6_554 ?
N1 Cd1 O5 Cd3 87.5(3) . . . 6_554 ?
N2 Cd1 O5 Cd3 -163.5(5) . . . 6_554 ?
N3 Cd1 O5 Cd3 163.9(3) . . . 6_554 ?
O5 C15 O6 Cd3 -6.1(7) . . . 6_554 ?
C14 C15 O6 Cd3 172.4(5) . . . 6_554 ?
O8 C24 O7 Cd2 153.3(6) . . . . ?
C23 C24 O7 Cd2 -28.7(10) . . . . ?
Cd3 C24 O7 Cd2 150.1(6) . . . . ?
O8 C24 O7 Cd3 3.2(8) . . . . ?
C23 C24 O7 Cd3 -178.8(6) . . . . ?
O9 Cd2 O7 C24 -139.0(6) . . . . ?
O11 Cd2 O7 C24 129.9(6) . . . . ?
N5 Cd2 O7 C24 -53.6(7) . . . . ?
N6 Cd2 O7 C24 53.2(11) . . . . ?
N4 Cd2 O7 C24 22.3(6) . . . . ?
O9 Cd2 O7 Cd3 2.6(3) . . . . ?
O11 Cd2 O7 Cd3 -88.5(3) . . . . ?
N5 Cd2 O7 Cd3 88.0(3) . . . . ?
N6 Cd2 O7 Cd3 -165.2(8) . . . . ?
N4 Cd2 O7 Cd3 163.9(3) . . . . ?
O1 Cd3 O7 C24 -69.9(4) . . . . ?
O5 Cd3 O7 C24 132.0(4) 6_554 . . . ?
O6 Cd3 O7 C24 85.3(4) 6_554 . . . ?
O2 Cd3 O7 C24 -11.0(6) . . . . ?
O8 Cd3 O7 C24 -1.7(4) . . . . ?
C15 Cd3 O7 C24 105.0(4) 6_554 . . . ?
Cl1 Cd3 O7 C24 -150.3(4) . . . . ?
C9 Cd3 O7 C24 -45.5(5) . . . . ?
O1 Cd3 O7 Cd2 138.6(3) . . . . ?
O5 Cd3 O7 Cd2 -19.5(4) 6_554 . . . ?
O6 Cd3 O7 Cd2 -66.2(3) 6_554 . . . ?
O2 Cd3 O7 Cd2 -162.6(2) . . . . ?
O8 Cd3 O7 Cd2 -153.2(4) . . . . ?
C15 Cd3 O7 Cd2 -46.5(3) 6_554 . . . ?
Cl1 Cd3 O7 Cd2 58.2(3) . . . . ?
C9 Cd3 O7 Cd2 162.9(2) . . . . ?
C24 Cd3 O7 Cd2 -151.5(6) . . . . ?
O7 C24 O8 Cd3 -3.0(7) . . . . ?
C23 C24 O8 Cd3 179.0(6) . . . . ?
O7 Cd3 O8 C24 1.7(4) . . . . ?
O1 Cd3 O8 C24 121.4(5) . . . . ?
O5 Cd3 O8 C24 -99.0(5) 6_554 . . . ?
O6 Cd3 O8 C24 -90.4(5) 6_554 . . . ?
O2 Cd3 O8 C24 176.0(5) . . . . ?
C15 Cd3 O8 C24 -95.4(5) 6_554 . . . ?
Cl1 Cd3 O8 C24 43.4(6) . . . . ?
C9 Cd3 O8 C24 149.1(5) . . . . ?
O10 C27 O9 Cd2 165.8(5) . . . . ?
C26 C27 O9 Cd2 -11.9(12) . . . . ?
Cd4 C27 O9 Cd2 161.2(7) 6_554 . . . ?
O10 C27 O9 Cd4 4.6(8) . . . 6_554 ?
C26 C27 O9 Cd4 -173.0(8) . . . 6_554 ?
O11 Cd2 O9 C27 -149.6(7) . . . . ?
O7 Cd2 O9 C27 118.9(7) . . . . ?
N5 Cd2 O9 C27 11.4(7) . . . . ?
N6 Cd2 O9 C27 -65.2(8) . . . . ?
N4 Cd2 O9 C27 42.8(11) . . . . ?
O11 Cd2 O9 Cd4 4.4(3) . . . 6_554 ?
O7 Cd2 O9 Cd4 -87.1(3) . . . 6_554 ?
N5 Cd2 O9 Cd4 165.5(4) . . . 6_554 ?
N6 Cd2 O9 Cd4 88.9(4) . . . 6_554 ?
N4 Cd2 O9 Cd4 -163.2(6) . . . 6_554 ?
O9 C27 O10 Cd4 -4.6(8) . . . 6_554 ?
C26 C27 O10 Cd4 173.1(7) . . . 6_554 ?
O12 C30 O11 Cd2 166.8(6) . . . . ?
C29 C30 O11 Cd2 -12.5(13) . . . . ?
Cd4 C30 O11 Cd2 161.0(8) . . . . ?
O12 C30 O11 Cd4 5.7(9) . . . . ?
C29 C30 O11 Cd4 -173.5(9) . . . . ?
O9 Cd2 O11 C30 119.8(8) . . . . ?
O7 Cd2 O11 C30 -150.4(8) . . . . ?
N5 Cd2 O11 C30 39.9(12) . . . . ?
N6 Cd2 O11 C30 11.4(8) . . . . ?
N4 Cd2 O11 C30 -64.5(8) . . . . ?
O9 Cd2 O11 Cd4 -85.0(3) . . . . ?
O7 Cd2 O11 Cd4 4.9(3) . . . . ?
N5 Cd2 O11 Cd4 -164.9(6) . . . . ?
N6 Cd2 O11 Cd4 166.7(4) . . . . ?
N4 Cd2 O11 Cd4 90.8(4) . . . . ?
O3 Cd4 O11 C30 134.1(5) . . . . ?
O10 Cd4 O11 C30 2.2(7) 6_554 . . . ?
O9 Cd4 O11 C30 -65.3(5) 6_554 . . . ?
O12 Cd4 O11 C30 -3.1(5) . . . . ?
O4 Cd4 O11 C30 85.4(5) . . . . ?
C27 Cd4 O11 C30 -38.0(6) 6_554 . . . ?
C12 Cd4 O11 C30 108.3(5) . . . . ?
Cl1 Cd4 O11 C30 -143.3(5) . . . . ?
O3 Cd4 O11 Cd2 -28.1(4) . . . . ?
O10 Cd4 O11 Cd2 -160.0(3) 6_554 . . . ?
O9 Cd4 O11 Cd2 132.4(3) 6_554 . . . ?
O12 Cd4 O11 Cd2 -165.3(5) . . . . ?
O4 Cd4 O11 Cd2 -76.8(3) . . . . ?
C27 Cd4 O11 Cd2 159.8(3) 6_554 . . . ?
C30 Cd4 O11 Cd2 -162.2(7) . . . . ?
C12 Cd4 O11 Cd2 -53.9(4) . . . . ?
Cl1 Cd4 O11 Cd2 54.5(3) . . . . ?
O11 C30 O12 Cd4 -5.5(8) . . . . ?
C29 C30 O12 Cd4 173.8(8) . . . . ?
O3 Cd4 O12 C30 -80.3(6) . . . . ?
O11 Cd4 O12 C30 3.2(5) . . . . ?
O10 Cd4 O12 C30 -173.7(5) 6_554 . . . ?
O9 Cd4 O12 C30 131.5(5) 6_554 . . . ?
O4 Cd4 O12 C30 -85.0(6) . . . . ?
C27 Cd4 O12 C30 159.2(6) 6_554 . . . ?
C12 Cd4 O12 C30 -84.0(6) . . . . ?
Cl1 Cd4 O12 C30 54.0(6) . . . . ?
